data_1516083
loop_
_publ_author_name
'Benniston, Andrew C.'
'Winstanley, Thomas P. L.'
'Lemmetyinen, Helge'
'Tkachenko, Nikolai V.'
'Harrington, Ross W.'
'Wills, Corinne'

_publ_section_title
;
 Large Stokes shift fluorescent dyes based on a highly substituted
 terephthalic acid core.
;
_journal_issue 6
_journal_name_full 'Organic letters'
_journal_page_first 1374
_journal_page_last 1377
_journal_paper_doi 10.1021/ol300038e
_journal_volume 14
_journal_year 2012
_chemical_formula_moiety 'C32 H38 O8'
_chemical_formula_sum 'C32 H38 O8'
_chemical_formula_weight 550.62
_chemical_name_systematic
;
 ?
;
_space_group_IT_number 14
_symmetry_cell_setting monoclinic
_symmetry_space_group_name_Hall '-P 2ybc'
_symmetry_space_group_name_H-M 'P 1 21/c 1'
_atom_sites_solution_hydrogens difmap
_atom_sites_solution_primary direct
_atom_sites_solution_secondary difmap
_audit_creation_method SHELXL-97
_cell_angle_alpha 90.00
_cell_angle_beta 95.050(12)
_cell_angle_gamma 90.00
_cell_formula_units_Z 2
_cell_length_a 6.0458(10)
_cell_length_b 9.8845(11)
_cell_length_c 24.023(3)
_cell_measurement_reflns_used 2117
_cell_measurement_temperature 150(2)
_cell_measurement_theta_max 28.4296
_cell_measurement_theta_min 3.2753
_cell_volume 1430.0(3)
_computing_cell_refinement
;
'Thu Sep 15 12:32:53 2011'
;
_computing_data_collection
;
'Thu Sep 15 12:32:53 2011'
;
_computing_data_reduction
;
'Thu Sep 15 12:32:53 2011'
;
_computing_molecular_graphics 'Bruker SHELXTL'
_computing_publication_material 'Bruker SHELXTL and local programs'
_computing_structure_refinement 'Bruker SHELXTL'
_computing_structure_solution 'Bruker SHELXTL'
_diffrn_ambient_temperature 150(2)
_diffrn_detector_area_resol_mean 10.3968
_diffrn_measured_fraction_theta_full 0.998
_diffrn_measured_fraction_theta_max 0.840
_diffrn_measurement_device_type 'Xcalibur, Atlas, Gemini ultra'
_diffrn_measurement_method 'thick-slice \w scans'
_diffrn_radiation_monochromator graphite
_diffrn_radiation_source 'sealed tube with Enhance optics'
_diffrn_radiation_type MoK\a
_diffrn_radiation_wavelength 0.71073
_diffrn_reflns_av_R_equivalents 0.0256
_diffrn_reflns_av_sigmaI/netI 0.0350
_diffrn_reflns_limit_h_max 6
_diffrn_reflns_limit_h_min -8
_diffrn_reflns_limit_k_max 13
_diffrn_reflns_limit_k_min -12
_diffrn_reflns_limit_l_max 31
_diffrn_reflns_limit_l_min -23
_diffrn_reflns_number 7162
_diffrn_reflns_theta_full 25.00
_diffrn_reflns_theta_max 28.49
_diffrn_reflns_theta_min 3.28
_exptl_absorpt_coefficient_mu 0.091
_exptl_absorpt_correction_T_max 0.9820
_exptl_absorpt_correction_T_min 0.9732
_exptl_absorpt_correction_type multi-scan
_exptl_absorpt_process_details
;
'Thu Sep 15 12:32:53 2011'
;
_exptl_crystal_colour red
_exptl_crystal_density_diffrn 1.279
_exptl_crystal_density_method 'not measured'
_exptl_crystal_description block
_exptl_crystal_F_000 588
_exptl_crystal_size_max 0.30
_exptl_crystal_size_mid 0.30
_exptl_crystal_size_min 0.20
_refine_diff_density_max 0.229
_refine_diff_density_min -0.217
_refine_diff_density_rms 0.041
_refine_ls_extinction_coef 0.0079(18)
_refine_ls_extinction_expression Fc^*^=kFc[1+0.001xFc^2^\l^3^/sin(2\q)]^-1/4^
_refine_ls_extinction_method SHELXL
_refine_ls_goodness_of_fit_ref 1.043
_refine_ls_hydrogen_treatment mixed
_refine_ls_matrix_type full
_refine_ls_number_parameters 190
_refine_ls_number_reflns 3037
_refine_ls_number_restraints 0
_refine_ls_restrained_S_all 1.043
_refine_ls_R_factor_all 0.0582
_refine_ls_R_factor_gt 0.0426
_refine_ls_shift/su_max 0.000
_refine_ls_shift/su_mean 0.000
_refine_ls_structure_factor_coef Fsqd
_refine_ls_weighting_details 'calc w=1/[\s^2^(Fo^2^)+(0.0398P)^2^+0.4722P] where P=(Fo^2^+2Fc^2^)/3'
_refine_ls_weighting_scheme calc
_refine_ls_wR_factor_gt 0.0940
_refine_ls_wR_factor_ref 0.1057
_reflns_number_gt 2388
_reflns_number_total 3037
_reflns_threshold_expression I>2\s(I)
_cod_data_source_file 3b.CIF
_cod_data_source_block acb167_3b
_cod_database_code 1516083

loop_
_symmetry_equiv_pos_as_xyz
'x, y, z'
'-x, y+1/2, -z+1/2'
'-x, -y, -z'
'x, -y-1/2, z-1/2'

loop_
_atom_site_label
_atom_site_type_symbol
_atom_site_fract_x
_atom_site_fract_y
_atom_site_fract_z
_atom_site_U_iso_or_equiv
_atom_site_adp_type
_atom_site_occupancy
_atom_site_symmetry_multiplicity
_atom_site_calc_flag
_atom_site_refinement_flags
O1 O -0.13008(19) 0.27351(11) -0.06067(4) 0.0314(3) Uani 1 1 d .
H1 H -0.007(4) 0.213(2) -0.0557(10) 0.075(7) Uiso 1 1 d .
O2 O 0.2465(2) 0.17027(12) -0.02870(5) 0.0417(3) Uani 1 1 d .
O3 O 0.46000(17) 0.26755(10) 0.04013(4) 0.0307(3) Uani 1 1 d .
O4 O 0.41548(15) 0.52732(10) 0.05713(4) 0.0236(3) Uani 1 1 d .
C1 C -0.0608(2) 0.38322(15) -0.03021(5) 0.0228(3) Uani 1 1 d .
C2 C 0.1480(2) 0.38947(14) 0.00124(5) 0.0224(3) Uani 1 1 d .
C3 C 0.2899(2) 0.26640(15) 0.00221(6) 0.0266(3) Uani 1 1 d .
C4 C 0.5922(3) 0.14419(16) 0.04573(7) 0.0346(4) Uani 1 1 d .
H4A H 0.6540 0.1223 0.0100 0.042 Uiso 1 1 calc R
H4B H 0.4997 0.0673 0.0563 0.042 Uiso 1 1 calc R
C5 C 0.7753(3) 0.17047(19) 0.09039(8) 0.0432(4) Uani 1 1 d .
H5A H 0.8675 0.0892 0.0961 0.065 Uiso 1 1 calc R
H5B H 0.7117 0.1936 0.1253 0.065 Uiso 1 1 calc R
H5C H 0.8668 0.2458 0.0791 0.065 Uiso 1 1 calc R
C6 C 0.2053(2) 0.50775(14) 0.03074(5) 0.0211(3) Uani 1 1 d .
C7 C 0.4545(2) 0.49553(14) 0.11339(5) 0.0210(3) Uani 1 1 d .
C8 C 0.3000(2) 0.43733(15) 0.14460(6) 0.0241(3) Uani 1 1 d .
H8A H 0.1546 0.4181 0.1282 0.029 Uiso 1 1 calc R
C9 C 0.3594(2) 0.40690(15) 0.20056(6) 0.0248(3) Uani 1 1 d .
H9A H 0.2521 0.3666 0.2220 0.030 Uiso 1 1 calc R
C10 C 0.5696(2) 0.43335(14) 0.22611(6) 0.0219(3) Uani 1 1 d .
C11 C 0.7216(2) 0.49213(15) 0.19291(6) 0.0263(3) Uani 1 1 d .
H11A H 0.8676 0.5112 0.2089 0.032 Uiso 1 1 calc R
C12 C 0.6656(2) 0.52344(15) 0.13728(6) 0.0263(3) Uani 1 1 d .
H12A H 0.7720 0.5639 0.1156 0.032 Uiso 1 1 calc R
C13 C 0.6401(2) 0.39635(15) 0.28709(6) 0.0268(3) Uani 1 1 d .
C14 C 0.7661(3) 0.51346(19) 0.31674(7) 0.0449(5) Uani 1 1 d .
H14A H 0.6720 0.5943 0.3149 0.067 Uiso 1 1 calc R
H14B H 0.9015 0.5319 0.2984 0.067 Uiso 1 1 calc R
H14C H 0.8058 0.4893 0.3559 0.067 Uiso 1 1 calc R
C15 C 0.4401(3) 0.36415(19) 0.31956(6) 0.0383(4) Uani 1 1 d .
H15A H 0.3388 0.4417 0.3177 0.057 Uiso 1 1 calc R
H15B H 0.4909 0.3454 0.3587 0.057 Uiso 1 1 calc R
H15C H 0.3625 0.2847 0.3031 0.057 Uiso 1 1 calc R
C16 C 0.7896(3) 0.27143(18) 0.28740(7) 0.0405(4) Uani 1 1 d .
H16A H 0.9208 0.2920 0.2677 0.061 Uiso 1 1 calc R
H16B H 0.7075 0.1964 0.2686 0.061 Uiso 1 1 calc R
H16C H 0.8363 0.2459 0.3261 0.061 Uiso 1 1 calc R

loop_
_atom_site_aniso_label
_atom_site_aniso_U_11
_atom_site_aniso_U_22
_atom_site_aniso_U_33
_atom_site_aniso_U_23
_atom_site_aniso_U_13
_atom_site_aniso_U_12
O1 0.0335(6) 0.0297(6) 0.0291(6) -0.0071(5) -0.0085(5) 0.0026(5)
O2 0.0420(7) 0.0355(6) 0.0445(7) -0.0137(5) -0.0141(5) 0.0121(6)
O3 0.0310(6) 0.0312(6) 0.0278(6) -0.0012(4) -0.0082(4) 0.0112(5)
O4 0.0197(5) 0.0336(6) 0.0164(5) 0.0026(4) -0.0042(4) 0.0001(4)
C1 0.0254(8) 0.0277(7) 0.0147(7) -0.0003(5) -0.0019(5) -0.0005(6)
C2 0.0229(7) 0.0287(8) 0.0151(6) 0.0024(6) -0.0012(5) 0.0033(6)
C3 0.0259(8) 0.0320(8) 0.0214(7) 0.0001(6) -0.0015(6) 0.0037(7)
C4 0.0344(9) 0.0308(8) 0.0375(9) 0.0021(7) -0.0042(7) 0.0121(7)
C5 0.0369(10) 0.0440(10) 0.0458(10) 0.0075(8) -0.0122(8) 0.0098(8)
C6 0.0193(7) 0.0302(7) 0.0132(6) 0.0018(5) -0.0024(5) 0.0005(6)
C7 0.0220(7) 0.0242(7) 0.0161(6) 0.0000(5) -0.0030(5) 0.0038(6)
C8 0.0187(7) 0.0300(8) 0.0228(7) -0.0015(6) -0.0038(5) -0.0012(6)
C9 0.0232(8) 0.0300(8) 0.0209(7) 0.0009(6) 0.0000(6) -0.0033(6)
C10 0.0239(7) 0.0213(7) 0.0196(7) -0.0005(5) -0.0031(5) 0.0004(6)
C11 0.0188(7) 0.0352(8) 0.0237(7) 0.0008(6) -0.0058(6) -0.0027(6)
C12 0.0209(8) 0.0353(8) 0.0224(7) 0.0048(6) 0.0003(6) -0.0037(6)
C13 0.0275(8) 0.0319(8) 0.0196(7) 0.0033(6) -0.0053(6) -0.0040(7)
C14 0.0590(12) 0.0503(11) 0.0228(8) 0.0009(7) -0.0109(8) -0.0209(9)
C15 0.0377(10) 0.0547(11) 0.0218(8) 0.0070(7) -0.0008(7) -0.0063(8)
C16 0.0421(10) 0.0447(10) 0.0334(9) 0.0132(8) -0.0046(7) 0.0078(8)

loop_
_atom_type_symbol
_atom_type_description
_atom_type_scat_dispersion_real
_atom_type_scat_dispersion_imag
_atom_type_scat_source
C C 0.0033 0.0016 'International Tables Vol C Tables 4.2.6.8 and 6.1.1.4'
H H 0.0000 0.0000 'International Tables Vol C Tables 4.2.6.8 and 6.1.1.4'
O O 0.0106 0.0060 'International Tables Vol C Tables 4.2.6.8 and 6.1.1.4'

loop_
_geom_angle_atom_site_label_1
_geom_angle_atom_site_label_2
_geom_angle_atom_site_label_3
_geom_angle
_geom_angle_site_symmetry_1
_geom_angle_site_symmetry_3
H1 O1 C1 103.4(14) . .
C3 O3 C4 116.52(12) . .
C6 O4 C7 119.05(10) . .
O1 C1 C2 122.89(13) . .
O1 C1 C6 116.92(13) . 3_565
C2 C1 C6 120.20(13) . 3_565
C1 C2 C3 117.33(13) . .
C1 C2 C6 118.57(13) . .
C3 C2 C6 124.06(13) . .
O2 C3 O3 122.87(14) . .
O2 C3 C2 122.29(13) . .
O3 C3 C2 114.80(12) . .
O3 C4 H4A 110.4 . .
O3 C4 H4B 110.4 . .
O3 C4 C5 106.63(13) . .
H4A C4 H4B 108.6 . .
H4A C4 C5 110.4 . .
H4B C4 C5 110.4 . .
C4 C5 H5A 109.5 . .
C4 C5 H5B 109.5 . .
C4 C5 H5C 109.5 . .
H5A C5 H5B 109.5 . .
H5A C5 H5C 109.5 . .
H5B C5 H5C 109.5 . .
O4 C6 C1 116.64(12) . 3_565
O4 C6 C2 121.83(12) . .
C1 C6 C2 121.23(13) 3_565 .
O4 C7 C8 124.11(12) . .
O4 C7 C12 115.55(12) . .
C8 C7 C12 120.32(12) . .
C7 C8 H8A 120.4 . .
C7 C8 C9 119.13(13) . .
H8A C8 C9 120.4 . .
C8 C9 H9A 118.8 . .
C8 C9 C10 122.32(13) . .
H9A C9 C10 118.8 . .
C9 C10 C11 116.72(12) . .
C9 C10 C13 123.00(13) . .
C11 C10 C13 120.24(13) . .
C10 C11 H11A 119.1 . .
C10 C11 C12 121.83(13) . .
H11A C11 C12 119.1 . .
C7 C12 C11 119.67(13) . .
C7 C12 H12A 120.2 . .
C11 C12 H12A 120.2 . .
C10 C13 C14 110.49(12) . .
C10 C13 C15 111.80(12) . .
C10 C13 C16 108.16(12) . .
C14 C13 C15 107.72(13) . .
C14 C13 C16 109.81(14) . .
C15 C13 C16 108.84(13) . .
C13 C14 H14A 109.5 . .
C13 C14 H14B 109.5 . .
C13 C14 H14C 109.5 . .
H14A C14 H14B 109.5 . .
H14A C14 H14C 109.5 . .
H14B C14 H14C 109.5 . .
C13 C15 H15A 109.5 . .
C13 C15 H15B 109.5 . .
C13 C15 H15C 109.5 . .
H15A C15 H15B 109.5 . .
H15A C15 H15C 109.5 . .
H15B C15 H15C 109.5 . .
C13 C16 H16A 109.5 . .
C13 C16 H16B 109.5 . .
C13 C16 H16C 109.5 . .
H16A C16 H16B 109.5 . .
H16A C16 H16C 109.5 . .
H16B C16 H16C 109.5 . .

loop_
_geom_bond_atom_site_label_1
_geom_bond_atom_site_label_2
_geom_bond_distance
_geom_bond_site_symmetry_2
O1 H1 0.95(2) .
O1 C1 1.3540(17) .
O2 C3 1.2201(18) .
O3 C3 1.3123(17) .
O3 C4 1.4578(18) .
O4 C6 1.3828(16) .
O4 C7 1.3874(16) .
C1 C2 1.4140(19) .
C1 C6 1.387(2) 3_565
C2 C3 1.488(2) .
C2 C6 1.395(2) .
C4 H4A 0.990 .
C4 H4B 0.990 .
C4 C5 1.495(2) .
C5 H5A 0.980 .
C5 H5B 0.980 .
C5 H5C 0.980 .
C6 C1 1.387(2) 3_565
C7 C8 1.374(2) .
C7 C12 1.380(2) .
C8 H8A 0.950 .
C8 C9 1.393(2) .
C9 H9A 0.950 .
C9 C10 1.387(2) .
C10 C11 1.395(2) .
C10 C13 1.5334(19) .
C11 H11A 0.950 .
C11 C12 1.3846(19) .
C12 H12A 0.950 .
C13 C14 1.527(2) .
C13 C15 1.529(2) .
C13 C16 1.530(2) .
C14 H14A 0.980 .
C14 H14B 0.980 .
C14 H14C 0.980 .
C15 H15A 0.980 .
C15 H15B 0.980 .
C15 H15C 0.980 .
C16 H16A 0.980 .
C16 H16B 0.980 .
C16 H16C 0.980 .

loop_
_geom_hbond_atom_site_label_D
_geom_hbond_atom_site_label_H
_geom_hbond_atom_site_label_A
_geom_hbond_distance_DH
_geom_hbond_distance_HA
_geom_hbond_distance_DA
_geom_hbond_angle_DHA
O1 H1 O2 0.95(2) 1.67(2) 2.5509(16) 153(2)

loop_
_geom_torsion_atom_site_label_1
_geom_torsion_atom_site_label_2
_geom_torsion_atom_site_label_3
_geom_torsion_atom_site_label_4
_geom_torsion
_geom_torsion_site_symmetry_1
_geom_torsion_site_symmetry_4
O1 C1 C2 C3 -2.8(2) . .
O1 C1 C2 C6 179.23(12) . .
C6 C1 C2 C3 177.03(12) 3_565 .
C6 C1 C2 C6 -0.9(2) 3_565 .
C4 O3 C3 O2 -2.8(2) . .
C4 O3 C3 C2 174.86(12) . .
C1 C2 C3 O2 10.4(2) . .
C1 C2 C3 O3 -167.24(12) . .
C6 C2 C3 O2 -171.79(14) . .
C6 C2 C3 O3 10.6(2) . .
C3 O3 C4 C5 179.31(13) . .
C7 O4 C6 C1 91.48(15) . 3_565
C7 O4 C6 C2 -94.81(15) . .
C1 C2 C6 O4 -172.49(12) . .
C1 C2 C6 C1 0.9(2) . 3_565
C3 C2 C6 O4 9.7(2) . .
C3 C2 C6 C1 -176.87(13) . 3_565
C6 O4 C7 C8 4.1(2) . .
C6 O4 C7 C12 -177.27(12) . .
O4 C7 C8 C9 178.50(13) . .
C12 C7 C8 C9 0.0(2) . .
C7 C8 C9 C10 0.0(2) . .
C8 C9 C10 C11 -0.2(2) . .
C8 C9 C10 C13 -177.96(13) . .
C9 C10 C11 C12 0.4(2) . .
C13 C10 C11 C12 178.19(14) . .
O4 C7 C12 C11 -178.45(13) . .
C8 C7 C12 C11 0.2(2) . .
C10 C11 C12 C7 -0.4(2) . .
C9 C10 C13 C14 -135.36(16) . .
C9 C10 C13 C15 -15.4(2) . .
C9 C10 C13 C16 104.42(16) . .
C11 C10 C13 C14 46.98(19) . .
C11 C10 C13 C15 166.95(14) . .
C11 C10 C13 C16 -73.24(17) . .
